data_4114687
loop_
_publ_author_name
'Edit Y. Tshuva'
'Dongwhan Lee'
'Weiming Bu'
'Stephen J. Lippard'

_publ_section_title
;
 Catalytic Oxidation by a Carboxylate-Bridged Non-Heme Diiron Complex
;
_journal_name_full 'Journal of the American Chemical Society'
_journal_page_first 2416
_journal_page_last 2417
_journal_paper_doi 10.1021/ja017890i
_journal_volume 124
_journal_year 2002
_chemical_formula_sum 'C67 H84 Cl2 F6 Fe2 N8 O10 S2'
_chemical_formula_weight 1522.14
_chemical_name_common '[(Me3TACN)2Fe2(m-O2CArTol)2(MeCN)2](OTf)2'
_chemical_name_systematic
;
  ?
;
_space_group_IT_number 2
_symmetry_cell_setting triclinic
_symmetry_space_group_name_Hall '-P 1'
_symmetry_space_group_name_H-M 'P -1'
_atom_sites_solution_hydrogens geom
_atom_sites_solution_primary direct
_atom_sites_solution_secondary difmap
_audit_creation_method SHELXL-97
_cell_angle_alpha 85.3430(10)
_cell_angle_beta 82.5590(10)
_cell_angle_gamma 65.5390(10)
_cell_formula_units_Z 2
_cell_length_a 13.7111(5)
_cell_length_b 16.1389(5)
_cell_length_c 18.5093(4)
_cell_measurement_temperature 293(2)
_cell_volume 3695.0(2)
_computing_cell_refinement 'Bruker SMART'
_computing_data_collection 'Bruker SMART'
_computing_data_reduction 'Bruker SHELXTL'
_computing_molecular_graphics 'Bruker SHELXTL'
_computing_publication_material 'Bruker SHELXTL'
_computing_structure_refinement 'SHELXL-97 (Sheldrick, 1997)'
_computing_structure_solution 'SHELXS-97 (Sheldrick, 1990)'
_diffrn_ambient_temperature 293(2)
_diffrn_measured_fraction_theta_full 0.889
_diffrn_measured_fraction_theta_max 0.889
_diffrn_measurement_device_type 'CCD area detector'
_diffrn_measurement_method 'phi and omega scans'
_diffrn_radiation_monochromator graphite
_diffrn_radiation_source 'fine-focus sealed tube'
_diffrn_radiation_type MoK\a
_diffrn_radiation_wavelength 0.71073
_diffrn_reflns_av_R_equivalents 0.0477
_diffrn_reflns_av_sigmaI/netI 0.1601
_diffrn_reflns_limit_h_max 17
_diffrn_reflns_limit_h_min -16
_diffrn_reflns_limit_k_max 19
_diffrn_reflns_limit_k_min -21
_diffrn_reflns_limit_l_max 24
_diffrn_reflns_limit_l_min -22
_diffrn_reflns_number 23337
_diffrn_reflns_theta_full 28.27
_diffrn_reflns_theta_max 28.27
_diffrn_reflns_theta_min 1.64
_exptl_absorpt_coefficient_mu 0.596
_exptl_absorpt_correction_T_max 1.000000
_exptl_absorpt_correction_T_min 0.826514
_exptl_absorpt_correction_type SADABS
_exptl_crystal_colour colorless
_exptl_crystal_density_diffrn 1.368
_exptl_crystal_description block
_exptl_crystal_F_000 1588
_exptl_crystal_size_max 0.2
_exptl_crystal_size_mid 0.15
_exptl_crystal_size_min 0.15
_refine_diff_density_max 1.096
_refine_diff_density_min -0.827
_refine_diff_density_rms 0.089
_refine_ls_extinction_method none
_refine_ls_goodness_of_fit_ref 0.977
_refine_ls_hydrogen_treatment mixed
_refine_ls_matrix_type full
_refine_ls_number_parameters 868
_refine_ls_number_reflns 16303
_refine_ls_number_restraints 0
_refine_ls_restrained_S_all 0.977
_refine_ls_R_factor_all 0.1813
_refine_ls_R_factor_gt 0.0775
_refine_ls_shift/su_max 0.411
_refine_ls_shift/su_mean 0.009
_refine_ls_structure_factor_coef Fsqd
_refine_ls_weighting_details 'calc w=1/[\s^2^(Fo^2^)+(0.1134P)^2^+0.0000P] where P=(Fo^2^+2Fc^2^)/3'
_refine_ls_weighting_scheme calc
_refine_ls_wR_factor_gt 0.1882
_refine_ls_wR_factor_ref 0.2288
_reflns_number_gt 7508
_reflns_number_total 16303
_reflns_threshold_expression >2sigma(I)
_cod_data_source_file ja017890i_s2_1.cif
_cod_data_source_block 1
_cod_original_cell_volume 3695.03(19)
_cod_database_code 4114687

loop_
_symmetry_equiv_pos_as_xyz
'x, y, z'
'-x, -y, -z'

loop_
_atom_site_label
_atom_site_type_symbol
_atom_site_fract_x
_atom_site_fract_y
_atom_site_fract_z
_atom_site_U_iso_or_equiv
_atom_site_adp_type
_atom_site_occupancy
_atom_site_symmetry_multiplicity
_atom_site_calc_flag
_atom_site_refinement_flags
_atom_site_disorder_assembly
_atom_site_disorder_group
Fe1 Fe 0.15143(5) 0.53397(5) 1.49984(4) 0.02469(19) Uani 1 1 d . . .
Fe2 Fe 0.10289(6) 0.93987(5) 1.09810(4) 0.0310(2) Uani 1 1 d . . .
O1B O 0.1194(3) 1.0257(2) 1.01249(18) 0.0365(9) Uani 1 1 d . . .
O1A O 0.0729(3) 0.5310(2) 1.41335(18) 0.0358(9) Uani 1 1 d . . .
O2B O 0.0477(3) 1.0627(2) 0.90703(18) 0.0356(9) Uani 1 1 d . . .
O2A O -0.0754(3) 0.5080(2) 1.40966(18) 0.0355(9) Uani 1 1 d . . .
N1 N 0.2805(3) 0.3963(3) 1.4824(2) 0.0330(10) Uani 1 1 d . . .
N1N N 0.0547(4) 0.6792(3) 1.5186(2) 0.0397(11) Uani 1 1 d . . .
N1M N 0.1931(5) 0.8199(4) 1.0317(3) 0.0537(14) Uani 1 1 d . . .
N2 N 0.2718(3) 0.5333(3) 1.5737(2) 0.0387(11) Uani 1 1 d . . .
N3 N 0.2705(3) 0.5660(3) 1.4191(2) 0.0344(11) Uani 1 1 d . . .
N10 N 0.0376(4) 1.0435(3) 1.1828(2) 0.0342(11) Uani 1 1 d . . .
N20 N 0.1190(4) 0.8500(3) 1.2006(2) 0.0382(11) Uani 1 1 d . . .
N30 N 0.2580(4) 0.9352(3) 1.1351(2) 0.0434(12) Uani 1 1 d . . .
C1A C 0.3835(6) 0.1126(5) 1.3108(5) 0.093(3) Uani 1 1 d . . .
H1AA H 0.4536 0.1044 1.2878 0.139 Uiso 1 1 calc R . .
H1AB H 0.3609 0.0709 1.2912 0.139 Uiso 1 1 calc R . .
H1AC H 0.3863 0.1011 1.3623 0.139 Uiso 1 1 calc R . .
C1N C -0.0053(6) 0.8491(4) 1.5507(5) 0.081(3) Uani 1 1 d . . .
H1N1 H 0.0570 0.8587 1.5586 0.122 Uiso 1 1 calc R . .
H1N2 H -0.0549 0.8627 1.5941 0.122 Uiso 1 1 calc R . .
H1N3 H -0.0395 0.8883 1.5112 0.122 Uiso 1 1 calc R . .
C1C C 0.3418(7) 0.4788(4) 1.3840(4) 0.100(4) Uani 1 1 d . . .
H1CA H 0.3245 0.4839 1.3342 0.120 Uiso 1 1 calc R . .
H1CB H 0.4151 0.4739 1.3814 0.120 Uiso 1 1 calc R . .
C1B C -0.1125(8) 1.3940(6) 1.1728(5) 0.104(3) Uani 1 1 d . . .
H1BA H -0.0767 1.4036 1.2105 0.156 Uiso 1 1 calc R . .
H1BB H -0.1578 1.3640 1.1934 0.156 Uiso 1 1 calc R . .
H1BC H -0.1558 1.4516 1.1511 0.156 Uiso 1 1 calc R . .
C1M C 0.3278(8) 0.6616(7) 0.9881(9) 0.184(7) Uani 1 1 d . . .
H1M1 H 0.3724 0.6300 1.0260 0.276 Uiso 1 1 calc R . .
H1M2 H 0.3720 0.6688 0.9455 0.276 Uiso 1 1 calc R . .
H1M3 H 0.2895 0.6272 0.9764 0.276 Uiso 1 1 calc R . .
C1D C 0.0153(8) 1.0017(5) 1.2525(4) 0.093(3) Uani 1 1 d . . .
H1DA H 0.0578 1.0098 1.2871 0.111 Uiso 1 1 calc R . .
H1DB H -0.0599 1.0356 1.2698 0.111 Uiso 1 1 calc R . .
C2N C 0.0274(5) 0.7539(4) 1.5325(3) 0.0434(14) Uani 1 1 d . . .
C2A C 0.3036(6) 0.2099(5) 1.2965(4) 0.0594(18) Uani 1 1 d . . .
C2C C 0.3417(7) 0.4000(5) 1.4126(4) 0.080(3) Uani 1 1 d . . .
H2CA H 0.4162 0.3590 1.4171 0.096 Uiso 1 1 calc R . .
H2CB H 0.3167 0.3746 1.3770 0.096 Uiso 1 1 calc R . .
C2B C -0.0290(7) 1.3349(4) 1.1148(4) 0.063(2) Uani 1 1 d . . .
C2M C 0.2504(6) 0.7516(5) 1.0131(5) 0.077(2) Uani 1 1 d . . .
C2D C 0.0348(6) 0.9090(5) 1.2546(4) 0.076(2) Uani 1 1 d . . .
H2DA H -0.0322 0.9048 1.2486 0.091 Uiso 1 1 calc R . .
H2DB H 0.0539 0.8843 1.3028 0.091 Uiso 1 1 calc R . .
C3C C 0.2314(5) 0.3308(4) 1.4794(4) 0.0504(16) Uani 1 1 d . . .
H3CA H 0.2872 0.2709 1.4719 0.076 Uiso 1 1 calc R . .
H3CB H 0.1871 0.3480 1.4400 0.076 Uiso 1 1 calc R . .
H3CC H 0.1879 0.3310 1.5245 0.076 Uiso 1 1 calc R . .
C3A C 0.1966(5) 0.2409(5) 1.3234(4) 0.0559(17) Uani 1 1 d . . .
H3AA H 0.1724 0.2007 1.3504 0.067 Uiso 1 1 calc R . .
C3B C 0.0809(7) 1.3013(5) 1.1200(3) 0.060(2) Uani 1 1 d . . .
H3BA H 0.1051 1.3154 1.1600 0.072 Uiso 1 1 calc R . .
C3D C 0.0958(7) 0.7703(5) 1.1914(4) 0.072(2) Uani 1 1 d . . .
H3DA H 0.1039 0.7345 1.2360 0.107 Uiso 1 1 calc R . .
H3DB H 0.1451 0.7341 1.1529 0.107 Uiso 1 1 calc R . .
H3DC H 0.0233 0.7905 1.1793 0.107 Uiso 1 1 calc R . .
C4A C 0.1241(5) 0.3292(4) 1.3120(3) 0.0431(14) Uani 1 1 d . . .
H4AA H 0.0527 0.3475 1.3318 0.052 Uiso 1 1 calc R . .
C4C C 0.3444(6) 0.3726(4) 1.5440(4) 0.065(2) Uani 1 1 d . . .
H4CA H 0.3271 0.3273 1.5739 0.078 Uiso 1 1 calc R . .
H4CB H 0.4194 0.3430 1.5247 0.078 Uiso 1 1 calc R . .
C4B C 0.1545(6) 1.2475(4) 1.0670(3) 0.0481(16) Uani 1 1 d . . .
H4BA H 0.2278 1.2272 1.0711 0.058 Uiso 1 1 calc R . .
C4D C 0.2276(5) 0.8220(5) 1.2238(4) 0.0628(19) Uani 1 1 d . . .
H4DA H 0.2191 0.8427 1.2729 0.075 Uiso 1 1 calc R . .
H4DB H 0.2614 0.7560 1.2261 0.075 Uiso 1 1 calc R . .
C5A C 0.1565(4) 0.3908(4) 1.2713(3) 0.0376(13) Uani 1 1 d . . .
C5C C 0.3367(9) 0.4361(6) 1.5879(5) 0.124(4) Uani 1 1 d . . .
H5CA H 0.4095 0.4296 1.5912 0.149 Uiso 1 1 calc R . .
H5CB H 0.3098 0.4208 1.6359 0.149 Uiso 1 1 calc R . .
C5B C 0.1214(5) 1.2230(3) 1.0079(3) 0.0358(13) Uani 1 1 d . . .
C5D C 0.2995(6) 0.8532(6) 1.1801(5) 0.104(4) Uani 1 1 d . . .
H5DA H 0.3464 0.8043 1.1483 0.125 Uiso 1 1 calc R . .
H5DB H 0.3445 0.8619 1.2125 0.125 Uiso 1 1 calc R . .
C6A C 0.2649(5) 0.3603(5) 1.2446(3) 0.0577(18) Uani 1 1 d . . .
H6AA H 0.2899 0.4004 1.2181 0.069 Uiso 1 1 calc R . .
C6C C 0.2200(5) 0.5773(5) 1.6435(3) 0.0512(16) Uani 1 1 d . . .
H6CA H 0.2743 0.5752 1.6725 0.077 Uiso 1 1 calc R . .
H6CB H 0.1794 0.5459 1.6692 0.077 Uiso 1 1 calc R . .
H6CC H 0.1727 0.6396 1.6343 0.077 Uiso 1 1 calc R . .
C6B C 0.0125(5) 1.2554(4) 1.0021(3) 0.0464(15) Uani 1 1 d . . .
H6BA H -0.0114 1.2390 0.9630 0.056 Uiso 1 1 calc R . .
C6D C 0.3395(5) 0.9314(5) 1.0743(4) 0.067(2) Uani 1 1 d . . .
H6DA H 0.4026 0.9295 1.0930 0.100 Uiso 1 1 calc R . .
H6DB H 0.3112 0.9844 1.0430 0.100 Uiso 1 1 calc R . .
H6DC H 0.3582 0.8777 1.0471 0.100 Uiso 1 1 calc R . .
C7A C 0.3355(6) 0.2715(6) 1.2569(4) 0.072(2) Uani 1 1 d . . .
H7AA H 0.4073 0.2528 1.2378 0.087 Uiso 1 1 calc R . .
C7C C 0.3350(7) 0.5804(7) 1.5344(4) 0.098(3) Uani 1 1 d . . .
H7CA H 0.3131 0.6381 1.5576 0.118 Uiso 1 1 calc R . .
H7CB H 0.4098 0.5447 1.5421 0.118 Uiso 1 1 calc R . .
C7B C -0.0613(6) 1.3118(4) 1.0539(4) 0.0608(19) Uani 1 1 d . . .
H7BA H -0.1343 1.3349 1.0481 0.073 Uiso 1 1 calc R . .
C7D C 0.2288(6) 1.0164(6) 1.1765(5) 0.084(3) Uani 1 1 d . . .
H7DA H 0.2535 0.9969 1.2243 0.101 Uiso 1 1 calc R . .
H7DB H 0.2691 1.0500 1.1527 0.101 Uiso 1 1 calc R . .
C8A C 0.0788(5) 0.4841(4) 1.2506(3) 0.0379(13) Uani 1 1 d . . .
C8C C 0.3309(7) 0.5986(6) 1.4604(5) 0.088(3) Uani 1 1 d . . .
H8CA H 0.4047 0.5746 1.4378 0.106 Uiso 1 1 calc R . .
H8CB H 0.3024 0.6642 1.4532 0.106 Uiso 1 1 calc R . .
C8B C 0.2038(4) 1.1678(3) 0.9493(3) 0.0324(12) Uani 1 1 d . . .
C8D C 0.1183(6) 1.0783(5) 1.1868(5) 0.073(2) Uani 1 1 d . . .
H8DA H 0.1071 1.1274 1.1506 0.088 Uiso 1 1 calc R . .
H8DB H 0.1054 1.1047 1.2342 0.088 Uiso 1 1 calc R . .
C9A C 0.0792(6) 0.5053(4) 1.1754(3) 0.0517(17) Uani 1 1 d . . .
H9AA H 0.1304 0.4641 1.1429 0.062 Uiso 1 1 calc R . .
C9C C 0.2206(5) 0.6350(4) 1.3628(3) 0.0480(15) Uani 1 1 d . . .
H9CA H 0.2757 0.6451 1.3306 0.072 Uiso 1 1 calc R . .
H9CB H 0.1728 0.6909 1.3855 0.072 Uiso 1 1 calc R . .
H9CC H 0.1807 0.6141 1.3354 0.072 Uiso 1 1 calc R . .
C9B C 0.2846(5) 1.1985(4) 0.9224(3) 0.0455(15) Uani 1 1 d . . .
H9BA H 0.2857 1.2491 0.9424 0.055 Uiso 1 1 calc R . .
C9D C -0.0607(5) 1.1177(4) 1.1601(4) 0.0606(18) Uani 1 1 d . . .
H9DA H -0.0898 1.1632 1.1965 0.091 Uiso 1 1 calc R . .
H9DB H -0.1128 1.0940 1.1543 0.091 Uiso 1 1 calc R . .
H9DC H -0.0438 1.1444 1.1146 0.091 Uiso 1 1 calc R . .
C10A C 0.0056(6) 0.5856(5) 1.1489(3) 0.061(2) Uani 1 1 d . . .
H10A H 0.0045 0.5970 1.0989 0.073 Uiso 1 1 calc R . .
C10B C 0.3615(5) 1.1544(4) 0.8671(4) 0.0510(16) Uani 1 1 d . . .
H10B H 0.4152 1.1744 0.8503 0.061 Uiso 1 1 calc R . .
C11A C -0.0662(6) 0.6489(4) 1.1961(3) 0.0517(17) Uani 1 1 d . . .
H11A H -0.1147 0.7039 1.1777 0.062 Uiso 1 1 calc R . .
C11B C 0.3591(5) 1.0807(4) 0.8366(3) 0.0441(15) Uani 1 1 d . . .
H11B H 0.4111 1.0516 0.7988 0.053 Uiso 1 1 calc R . .
C12A C -0.0683(5) 0.6328(4) 1.2718(3) 0.0365(13) Uani 1 1 d . . .
C12B C 0.2798(4) 1.0485(4) 0.8611(3) 0.0355(13) Uani 1 1 d . . .
C13A C 0.0034(4) 0.5493(4) 1.2990(3) 0.0306(12) Uani 1 1 d . . .
C13B C 0.2025(4) 1.0912(3) 0.9183(3) 0.0282(11) Uani 1 1 d . . .
C14A C -0.0001(4) 0.5278(3) 1.3807(2) 0.0248(11) Uani 1 1 d . . .
C14B C 0.1150(4) 1.0573(3) 0.9480(3) 0.0270(11) Uani 1 1 d . . .
C15A C -0.1440(4) 0.7095(4) 1.3183(3) 0.0356(13) Uani 1 1 d . . .
C15B C 0.2873(4) 0.9678(4) 0.8228(3) 0.0411(14) Uani 1 1 d . . .
C16A C -0.2526(5) 0.7485(4) 1.3105(3) 0.0467(15) Uani 1 1 d . . .
H16A H -0.2791 0.7234 1.2784 0.056 Uiso 1 1 calc R . .
C16B C 0.2723(6) 0.9775(5) 0.7484(3) 0.0623(19) Uani 1 1 d . . .
H16B H 0.2498 1.0350 0.7258 0.075 Uiso 1 1 calc R . .
C17A C -0.3236(5) 0.8244(4) 1.3491(4) 0.0534(17) Uani 1 1 d . . .
H17A H -0.3964 0.8492 1.3424 0.064 Uiso 1 1 calc R . .
C17B C 0.2905(8) 0.9029(7) 0.7083(4) 0.090(3) Uani 1 1 d . . .
H17B H 0.2785 0.9113 0.6594 0.109 Uiso 1 1 calc R . .
C18A C -0.2871(5) 0.8630(4) 1.3970(3) 0.0472(15) Uani 1 1 d . . .
C18B C 0.3259(7) 0.8169(7) 0.7393(6) 0.089(3) Uani 1 1 d . . .
C19A C -0.1783(5) 0.8260(4) 1.4046(3) 0.0451(15) Uani 1 1 d . . .
H19A H -0.1520 0.8526 1.4356 0.054 Uiso 1 1 calc R . .
C19B C 0.3429(6) 0.8079(5) 0.8108(6) 0.077(2) Uani 1 1 d . . .
H19B H 0.3688 0.7497 0.8321 0.092 Uiso 1 1 calc R . .
C20A C -0.1072(5) 0.7492(4) 1.3662(3) 0.0391(14) Uani 1 1 d . . .
H20A H -0.0344 0.7244 1.3729 0.047 Uiso 1 1 calc R . .
C20B C 0.3236(5) 0.8811(4) 0.8537(4) 0.0547(17) Uani 1 1 d . . .
H20B H 0.3351 0.8716 0.9027 0.066 Uiso 1 1 calc R . .
C21A C -0.3636(5) 0.9446(4) 1.4407(4) 0.068(2) Uani 1 1 d . . .
H21A H -0.4358 0.9614 1.4292 0.103 Uiso 1 1 calc R . .
H21B H -0.3433 0.9947 1.4289 0.103 Uiso 1 1 calc R . .
H21C H -0.3601 0.9293 1.4918 0.103 Uiso 1 1 calc R . .
C21B C 0.3446(8) 0.7351(7) 0.6950(6) 0.129(4) Uani 1 1 d . . .
H21D H 0.3283 0.7550 0.6460 0.194 Uiso 1 1 calc R . .
H21E H 0.2988 0.7061 0.7166 0.194 Uiso 1 1 calc R . .
H21F H 0.4186 0.6925 0.6944 0.194 Uiso 1 1 calc R . .
C1S C 0.3651(8) 0.4090(6) 1.0329(5) 0.091(3) Uani 1 1 d . . .
H1SA H 0.4137 0.4282 1.0002 0.109 Uiso 1 1 calc R . .
H1SB H 0.3517 0.4391 1.0786 0.109 Uiso 1 1 calc R . .
Cl2 Cl 0.2441(2) 0.44348(15) 0.99523(12) 0.0923(7) Uani 1 1 d . . .
Cl1 Cl 0.4261(2) 0.29404(19) 1.04825(17) 0.1211(10) Uani 1 1 d . . .
S1E S 0.4600(3) 0.5310(2) 1.15850(19) 0.0552(8) Uiso 0.55 1 d P A 1
C1E C 0.5255(9) 0.5806(8) 1.2041(6) 0.039(2) Uiso 0.55 1 d P A 1
O2E O 0.5164(9) 0.5046(7) 1.0948(6) 0.074(3) Uiso 0.55 1 d P A 1
O1E O 0.3722(16) 0.5993(14) 1.1619(10) 0.177(7) Uiso 0.55 1 d P A 1
O3E O 0.4753(16) 0.4542(13) 1.2095(10) 0.186(7) Uiso 0.55 1 d P A 1
F1E F 0.4758(8) 0.6272(7) 1.2628(5) 0.101(3) Uiso 0.55 1 d P A 1
F2E F 0.6266(14) 0.5315(12) 1.2125(8) 0.181(6) Uiso 0.55 1 d P A 1
F3E F 0.499(2) 0.664(2) 1.1624(16) 0.272(14) Uiso 0.55 1 d P A 1
S1G S 0.5035(5) 0.5265(4) 1.1873(3) 0.0820(14) Uiso 0.45 1 d P B 2
C1G C 0.5611(14) 0.6193(12) 1.1860(9) 0.051(4) Uiso 0.45 1 d P B 2
O3G O 0.3718(11) 0.5498(10) 1.1933(8) 0.091(4) Uiso 0.45 1 d P B 2
O2G O 0.5383(14) 0.4957(12) 1.2632(9) 0.134(6) Uiso 0.45 1 d P B 2
O1G O 0.5629(11) 0.4786(9) 1.1190(7) 0.081(4) Uiso 0.45 1 d P B 2
F3G F 0.4953(11) 0.6680(10) 1.2488(8) 0.119(5) Uiso 0.45 1 d P B 2
F2G F 0.5366(12) 0.6649(9) 1.1426(8) 0.093(4) Uiso 0.45 1 d P B 2
F1G F 0.6442(11) 0.5849(9) 1.1963(7) 0.104(4) Uiso 0.45 1 d P B 2
S1F S 0.21983(13) 0.90944(11) 1.43943(9) 0.0487(4) Uani 1 1 d . . .
O1F O 0.2130(5) 0.9747(3) 1.3801(3) 0.0821(16) Uani 1 1 d . . .
O2F O 0.1795(4) 0.8435(3) 1.4247(3) 0.0786(15) Uani 1 1 d . . .
O3F O 0.1914(4) 0.9456(3) 1.5103(2) 0.0682(13) Uani 1 1 d . . .
C1F C 0.3620(6) 0.8417(5) 1.4371(4) 0.065(2) Uani 1 1 d . . .
F3F F 0.4187(4) 0.8882(3) 1.4456(3) 0.1070(18) Uani 1 1 d . . .
F1F F 0.3842(4) 0.7776(3) 1.4908(3) 0.1144(18) Uani 1 1 d . . .
F2F F 0.4034(4) 0.7963(3) 1.3758(3) 0.0978(15) Uani 1 1 d . . .

loop_
_atom_site_aniso_label
_atom_site_aniso_U_11
_atom_site_aniso_U_22
_atom_site_aniso_U_33
_atom_site_aniso_U_23
_atom_site_aniso_U_13
_atom_site_aniso_U_12
Fe1 0.0186(4) 0.0268(4) 0.0270(4) 0.0024(3) -0.0012(3) -0.0086(3)
Fe2 0.0343(5) 0.0304(4) 0.0304(4) 0.0077(3) -0.0077(3) -0.0155(4)
O1B 0.043(2) 0.043(2) 0.029(2) 0.0075(17) -0.0054(17) -0.0241(19)
O1A 0.030(2) 0.052(2) 0.0292(19) 0.0008(17) -0.0053(16) -0.0203(18)
O2B 0.037(2) 0.046(2) 0.032(2) 0.0053(17) -0.0102(17) -0.0245(19)
O2A 0.033(2) 0.047(2) 0.0279(19) 0.0067(17) -0.0011(16) -0.0197(19)
N1 0.029(3) 0.026(2) 0.035(2) 0.0041(19) 0.003(2) -0.0052(19)
N1N 0.032(3) 0.040(3) 0.045(3) -0.001(2) 0.001(2) -0.015(2)
N1M 0.057(4) 0.052(3) 0.057(3) -0.005(3) 0.003(3) -0.030(3)
N2 0.027(3) 0.043(3) 0.042(3) -0.007(2) -0.005(2) -0.010(2)
N3 0.025(2) 0.032(2) 0.041(3) 0.007(2) 0.004(2) -0.010(2)
N10 0.041(3) 0.038(3) 0.031(2) 0.007(2) -0.007(2) -0.024(2)
N20 0.038(3) 0.038(3) 0.041(3) 0.015(2) -0.013(2) -0.019(2)
N30 0.043(3) 0.050(3) 0.040(3) 0.018(2) -0.012(2) -0.023(2)
C1A 0.061(5) 0.067(5) 0.107(7) -0.030(5) -0.010(5) 0.022(4)
C1N 0.069(5) 0.043(4) 0.121(7) -0.029(4) 0.018(5) -0.016(4)
C1C 0.116(7) 0.037(4) 0.085(6) 0.005(4) 0.075(5) 0.004(4)
C1B 0.143(9) 0.085(6) 0.081(6) -0.046(5) 0.041(6) -0.050(6)
C1M 0.067(7) 0.088(7) 0.39(2) -0.125(11) 0.041(10) -0.025(6)
C1D 0.167(9) 0.059(5) 0.046(4) -0.006(4) 0.032(5) -0.053(6)
C2N 0.034(3) 0.036(4) 0.053(4) -0.005(3) 0.001(3) -0.008(3)
C2A 0.060(5) 0.054(4) 0.056(4) -0.018(4) -0.005(4) -0.013(4)
C2C 0.100(6) 0.042(4) 0.075(5) 0.000(4) 0.053(5) -0.024(4)
C2B 0.103(7) 0.040(4) 0.054(4) -0.017(3) 0.013(4) -0.039(4)
C2M 0.044(5) 0.056(5) 0.129(7) -0.037(5) 0.019(4) -0.021(4)
C2D 0.080(6) 0.067(5) 0.061(5) 0.022(4) 0.020(4) -0.023(4)
C3C 0.059(4) 0.031(3) 0.064(4) -0.004(3) -0.003(3) -0.022(3)
C3A 0.054(5) 0.053(4) 0.058(4) -0.004(3) 0.001(3) -0.021(4)
C3B 0.109(7) 0.050(4) 0.039(4) -0.001(3) -0.013(4) -0.049(5)
C3D 0.102(6) 0.055(4) 0.074(5) 0.034(4) -0.036(4) -0.048(4)
C4A 0.039(4) 0.043(4) 0.041(3) -0.006(3) 0.001(3) -0.011(3)
C4C 0.068(5) 0.041(4) 0.079(5) 0.013(4) -0.047(4) -0.006(3)
C4B 0.082(5) 0.039(3) 0.038(3) 0.002(3) -0.016(3) -0.037(4)
C4D 0.055(4) 0.065(5) 0.066(4) 0.034(4) -0.026(4) -0.022(4)
C5A 0.039(3) 0.046(3) 0.026(3) -0.007(3) 0.002(2) -0.016(3)
C5C 0.143(9) 0.072(6) 0.102(7) -0.026(5) -0.096(7) 0.039(6)
C5B 0.052(4) 0.027(3) 0.034(3) 0.008(2) -0.008(3) -0.022(3)
C5D 0.063(5) 0.112(7) 0.150(8) 0.098(7) -0.057(5) -0.051(5)
C6A 0.051(4) 0.071(5) 0.054(4) -0.030(4) 0.017(3) -0.030(4)
C6C 0.051(4) 0.072(5) 0.038(3) -0.012(3) -0.009(3) -0.029(4)
C6B 0.059(4) 0.039(3) 0.045(4) 0.000(3) -0.007(3) -0.025(3)
C6D 0.046(4) 0.094(6) 0.070(5) -0.011(4) 0.003(4) -0.038(4)
C7A 0.042(4) 0.085(6) 0.075(5) -0.047(5) 0.016(4) -0.009(4)
C7C 0.100(7) 0.182(10) 0.069(6) -0.048(6) 0.026(5) -0.117(7)
C7B 0.067(5) 0.044(4) 0.069(5) -0.012(4) 0.007(4) -0.022(4)
C7D 0.070(6) 0.093(6) 0.110(7) -0.037(5) 0.000(5) -0.050(5)
C8A 0.046(4) 0.046(3) 0.029(3) -0.002(3) 0.002(3) -0.027(3)
C8C 0.093(6) 0.127(7) 0.093(6) 0.047(6) -0.042(5) -0.093(6)
C8B 0.032(3) 0.031(3) 0.037(3) 0.009(2) -0.012(2) -0.015(2)
C8D 0.052(5) 0.072(5) 0.106(6) -0.023(5) -0.011(4) -0.032(4)
C9A 0.082(5) 0.048(4) 0.028(3) -0.005(3) 0.013(3) -0.035(4)
C9C 0.046(4) 0.051(4) 0.048(4) 0.020(3) -0.006(3) -0.023(3)
C9B 0.048(4) 0.046(4) 0.050(4) 0.002(3) -0.013(3) -0.025(3)
C9D 0.056(4) 0.050(4) 0.059(4) -0.011(3) -0.017(3) 0.000(3)
C10A 0.108(6) 0.062(5) 0.024(3) 0.011(3) -0.007(4) -0.049(5)
C10B 0.040(4) 0.054(4) 0.071(4) 0.008(4) -0.011(3) -0.031(3)
C11A 0.082(5) 0.044(4) 0.038(3) 0.016(3) -0.017(3) -0.033(4)
C11B 0.038(3) 0.048(4) 0.046(4) 0.001(3) 0.006(3) -0.020(3)
C12A 0.050(4) 0.041(3) 0.027(3) 0.009(3) -0.012(3) -0.027(3)
C12B 0.039(3) 0.034(3) 0.034(3) 0.007(3) -0.008(3) -0.016(3)
C13A 0.032(3) 0.040(3) 0.025(3) 0.003(2) 0.004(2) -0.022(3)
C13B 0.034(3) 0.026(3) 0.028(3) 0.005(2) -0.012(2) -0.014(2)
C14A 0.027(3) 0.024(3) 0.021(2) -0.001(2) -0.001(2) -0.008(2)
C14B 0.036(3) 0.019(3) 0.026(3) 0.001(2) -0.001(2) -0.011(2)
C15A 0.039(3) 0.038(3) 0.031(3) 0.017(3) -0.011(2) -0.019(3)
C15B 0.032(3) 0.048(4) 0.043(4) -0.004(3) 0.010(3) -0.019(3)
C16A 0.053(4) 0.048(4) 0.049(4) 0.013(3) -0.017(3) -0.030(3)
C16B 0.074(5) 0.082(5) 0.046(4) -0.010(4) 0.007(3) -0.050(4)
C17A 0.035(4) 0.046(4) 0.075(5) 0.017(4) -0.009(3) -0.014(3)
C17B 0.120(8) 0.133(8) 0.058(5) -0.044(6) 0.043(5) -0.099(7)
C18A 0.044(4) 0.035(3) 0.054(4) 0.011(3) 0.001(3) -0.011(3)
C18B 0.066(6) 0.106(8) 0.112(8) -0.068(7) 0.038(5) -0.054(6)
C19A 0.048(4) 0.038(3) 0.046(4) 0.007(3) -0.006(3) -0.016(3)
C19B 0.054(5) 0.044(4) 0.127(8) -0.025(5) 0.000(5) -0.014(4)
C20A 0.033(3) 0.040(3) 0.040(3) 0.010(3) -0.007(3) -0.012(3)
C20B 0.053(4) 0.045(4) 0.068(4) -0.006(4) -0.005(3) -0.021(3)
C21A 0.049(4) 0.043(4) 0.099(6) -0.002(4) 0.008(4) -0.009(3)
C21B 0.096(8) 0.131(9) 0.172(10) -0.110(8) 0.042(7) -0.055(7)
C1S 0.115(8) 0.096(7) 0.076(6) -0.006(5) -0.003(5) -0.059(6)
Cl2 0.0964(17) 0.0781(14) 0.0890(15) -0.0086(12) 0.0206(13) -0.0299(13)
Cl1 0.120(2) 0.113(2) 0.155(2) 0.0430(18) -0.0528(19) -0.0690(18)
S1F 0.0407(9) 0.0418(9) 0.0602(11) -0.0107(8) -0.0046(8) -0.0122(7)
O1F 0.106(4) 0.060(3) 0.064(3) 0.011(3) -0.020(3) -0.016(3)
O2F 0.066(3) 0.067(3) 0.114(4) -0.026(3) -0.008(3) -0.034(3)
O3F 0.068(3) 0.080(3) 0.052(3) -0.019(3) -0.001(2) -0.024(3)
C1F 0.050(5) 0.062(5) 0.082(5) -0.021(4) -0.003(4) -0.018(4)
F3F 0.052(3) 0.110(4) 0.170(5) -0.062(4) 0.008(3) -0.039(3)
F1F 0.089(4) 0.078(3) 0.143(5) 0.021(3) -0.041(3) 0.004(3)
F2F 0.069(3) 0.090(3) 0.115(4) -0.053(3) 0.016(3) -0.012(3)

loop_
_atom_type_symbol
_atom_type_description
_atom_type_scat_dispersion_real
_atom_type_scat_dispersion_imag
_atom_type_scat_source
C C 0.0033 0.0016 'International Tables Vol C Tables 4.2.6.8 and 6.1.1.4'
H H 0.0000 0.0000 'International Tables Vol C Tables 4.2.6.8 and 6.1.1.4'
N N 0.0061 0.0033 'International Tables Vol C Tables 4.2.6.8 and 6.1.1.4'
O O 0.0106 0.0060 'International Tables Vol C Tables 4.2.6.8 and 6.1.1.4'
Fe Fe 0.3463 0.8444 'International Tables Vol C Tables 4.2.6.8 and 6.1.1.4'
S S 0.1246 0.1234 'International Tables Vol C Tables 4.2.6.8 and 6.1.1.4'
F F 0.0171 0.0103 'International Tables Vol C Tables 4.2.6.8 and 6.1.1.4'
Cl Cl 0.1484 0.1585 'International Tables Vol C Tables 4.2.6.8 and 6.1.1.4'

loop_
_geom_angle_atom_site_label_1
_geom_angle_atom_site_label_2
_geom_angle_atom_site_label_3
_geom_angle
_geom_angle_site_symmetry_1
_geom_angle_site_symmetry_3
O1A Fe1 O2A 105.51(14) . 2_568
O1A Fe1 N1N 94.34(16) . .
O2A Fe1 N1N 93.77(15) 2_568 .
O1A Fe1 N1 94.51(16) . .
O2A Fe1 N1 93.42(15) 2_568 .
N1N Fe1 N1 166.69(16) . .
O1A Fe1 N3 88.07(15) . .
O2A Fe1 N3 165.08(15) 2_568 .
N1N Fe1 N3 91.28(16) . .
N1 Fe1 N3 79.10(15) . .
O1A Fe1 N2 165.92(15) . .
O2A Fe1 N2 87.38(15) 2_568 .
N1N Fe1 N2 90.36(17) . .
N1 Fe1 N2 78.80(16) . .
N3 Fe1 N2 78.55(16) . .
O1B Fe2 O2B 105.33(14) . 2_577
O1B Fe2 N1M 91.36(17) . .
O2B Fe2 N1M 94.87(17) 2_577 .
O1B Fe2 N10 96.70(15) . .
O2B Fe2 N10 92.63(15) 2_577 .
N1M Fe2 N10 167.16(19) . .
O1B Fe2 N20 166.18(15) . .
O2B Fe2 N20 88.12(15) 2_577 .
N1M Fe2 N20 90.61(19) . .
N10 Fe2 N20 79.22(16) . .
O1B Fe2 N30 87.88(15) . .
O2B Fe2 N30 165.13(15) 2_577 .
N1M Fe2 N30 91.5(2) . .
N10 Fe2 N30 78.83(17) . .
N20 Fe2 N30 78.40(16) . .
C14B O1B Fe2 155.6(3) . .
C14A O1A Fe1 158.0(3) . .
C14B O2B Fe2 145.0(3) . 2_577
C14A O2A Fe1 150.3(3) . 2_568
C2C N1 C4C 113.5(6) . .
C2C N1 C3C 109.7(5) . .
C4C N1 C3C 109.7(5) . .
C2C N1 Fe1 107.0(4) . .
C4C N1 Fe1 107.6(4) . .
C3C N1 Fe1 109.2(3) . .
C2N N1N Fe1 163.5(5) . .
C2M N1M Fe2 163.0(7) . .
C7C N2 C5C 113.0(7) . .
C7C N2 C6C 109.8(5) . .
C5C N2 C6C 109.1(6) . .
C7C N2 Fe1 107.9(4) . .
C5C N2 Fe1 104.0(4) . .
C6C N2 Fe1 112.9(3) . .
C8C N3 C9C 109.0(5) . .
C8C N3 C1C 111.2(7) . .
C9C N3 C1C 109.4(5) . .
C8C N3 Fe1 107.3(4) . .
C9C N3 Fe1 114.1(3) . .
C1C N3 Fe1 105.8(3) . .
C8D N10 C1D 111.2(6) . .
C8D N10 C9D 109.3(5) . .
C1D N10 C9D 111.1(6) . .
C8D N10 Fe2 106.8(4) . .
C1D N10 Fe2 109.6(4) . .
C9D N10 Fe2 108.8(3) . .
C4D N20 C3D 111.2(5) . .
C4D N20 C2D 111.2(6) . .
C3D N20 C2D 108.0(5) . .
C4D N20 Fe2 109.5(3) . .
C3D N20 Fe2 112.6(4) . .
C2D N20 Fe2 104.0(4) . .
C5D N30 C7D 111.6(7) . .
C5D N30 C6D 109.1(6) . .
C7D N30 C6D 110.0(5) . .
C5D N30 Fe2 105.8(4) . .
C7D N30 Fe2 107.2(4) . .
C6D N30 Fe2 113.1(4) . .
C2C C1C N3 120.4(5) . .
C2D C1D N10 118.4(6) . .
N1N C2N C1N 178.8(7) . .
C7A C2A C3A 116.6(6) . .
C7A C2A C1A 121.3(7) . .
C3A C2A C1A 122.1(7) . .
C1C C2C N1 121.2(6) . .
C3B C2B C7B 117.3(6) . .
C3B C2B C1B 122.4(7) . .
C7B C2B C1B 120.3(8) . .
N1M C2M C1M 179.0(9) . .
C1D C2D N20 117.7(6) . .
C2A C3A C4A 122.6(6) . .
C4B C3B C2B 121.2(6) . .
C3A C4A C5A 120.5(6) . .
C5C C4C N1 120.5(6) . .
C3B C4B C5B 121.0(7) . .
C5D C4D N20 117.4(5) . .
C4A C5A C6A 117.2(6) . .
C4A C5A C8A 122.5(5) . .
C6A C5A C8A 120.1(5) . .
C4C C5C N2 122.2(6) . .
C6B C5B C4B 118.5(6) . .
C6B C5B C8B 121.7(5) . .
C4B C5B C8B 119.6(5) . .
C4D C5D N30 120.2(6) . .
C7A C6A C5A 120.8(7) . .
C5B C6B C7B 120.5(6) . .
C2A C7A C6A 122.1(7) . .
C8C C7C N2 119.9(6) . .
C6B C7B C2B 121.5(7) . .
C8D C7D N30 118.7(6) . .
C9A C8A C13A 118.4(5) . .
C9A C8A C5A 115.6(5) . .
C13A C8A C5A 126.0(5) . .
C7C C8C N3 121.1(6) . .
C9B C8B C13B 119.2(5) . .
C9B C8B C5B 116.3(5) . .
C13B C8B C5B 124.5(5) . .
C7D C8D N10 118.1(6) . .
C10A C9A C8A 121.3(6) . .
C10B C9B C8B 120.7(5) . .
C11A C10A C9A 120.0(6) . .
C9B C10B C11B 119.9(5) . .
C10A C11A C12A 121.3(6) . .
C10B C11B C12B 121.3(6) . .
C13A C12A C11A 119.0(5) . .
C13A C12A C15A 124.2(4) . .
C11A C12A C15A 116.7(5) . .
C13B C12B C11B 119.5(5) . .
C13B C12B C15B 125.1(5) . .
C11B C12B C15B 115.4(5) . .
C12A C13A C8A 120.0(5) . .
C12A C13A C14A 120.3(5) . .
C8A C13A C14A 119.7(5) . .
C12B C13B C8B 119.3(5) . .
C12B C13B C14B 121.5(4) . .
C8B C13B C14B 119.2(4) . .
O2A C14A O1A 125.4(4) . .
O2A C14A C13A 117.0(4) . .
O1A C14A C13A 117.6(4) . .
O2B C14B O1B 126.0(5) . .
O2B C14B C13B 118.1(4) . .
O1B C14B C13B 115.9(4) . .
C16A C15A C20A 117.5(5) . .
C16A C15A C12A 120.7(5) . .
C20A C15A C12A 121.6(5) . .
C20B C15B C16B 117.6(6) . .
C20B C15B C12B 123.0(5) . .
C16B C15B C12B 118.7(5) . .
C15A C16A C17A 121.9(6) . .
C17B C16B C15B 121.1(8) . .
C18A C17A C16A 120.5(6) . .
C18B C17B C16B 121.2(8) . .
C17A C18A C19A 118.5(6) . .
C17A C18A C21A 121.4(6) . .
C19A C18A C21A 120.1(6) . .
C19B C18B C17B 117.4(8) . .
C19B C18B C21B 121.7(11) . .
C17B C18B C21B 120.9(10) . .
C18A C19A C20A 120.8(6) . .
C18B C19B C20B 123.5(8) . .
C15A C20A C19A 120.8(6) . .
C15B C20B C19B 119.2(7) . .
Cl1 C1S Cl2 113.3(5) . .
O1E S1E O2E 120.1(11) . .
O1E S1E O3E 120.1(12) . .
O2E S1E O3E 111.7(9) . .
O1E S1E C1E 94.7(10) . .
O2E S1E C1E 107.7(6) . .
O3E S1E C1E 96.5(9) . .
F2E C1E F1E 110.4(12) . .
F2E C1E F3E 118.0(17) . .
F1E C1E F3E 89.6(14) . .
F2E C1E S1E 116.9(11) . .
F1E C1E S1E 119.6(9) . .
F3E C1E S1E 98.9(14) . .
O1G S1G O2G 124.6(9) . .
O1G S1G O3G 112.0(8) . .
O2G S1G O3G 106.7(9) . .
O1G S1G C1G 100.2(7) . .
O2G S1G C1G 89.1(9) . .
O3G S1G C1G 123.9(8) . .
F2G C1G F1G 123(2) . .
F2G C1G F3G 104.6(16) . .
F1G C1G F3G 111.0(16) . .
F2G C1G S1G 110.4(14) . .
F1G C1G S1G 107.4(14) . .
F3G C1G S1G 98.1(11) . .
O3F S1F O2F 117.0(3) . .
O3F S1F O1F 115.5(3) . .
O2F S1F O1F 113.1(3) . .
O3F S1F C1F 103.5(3) . .
O2F S1F C1F 102.2(3) . .
O1F S1F C1F 102.8(4) . .
F3F C1F F2F 107.5(6) . .
F3F C1F F1F 105.4(7) . .
F2F C1F F1F 105.1(6) . .
F3F C1F S1F 114.1(5) . .
F2F C1F S1F 112.8(5) . .
F1F C1F S1F 111.2(5) . .

loop_
_geom_bond_atom_site_label_1
_geom_bond_atom_site_label_2
_geom_bond_distance
_geom_bond_site_symmetry_2
Fe1 O1A 2.056(3) .
Fe1 O2A 2.073(3) 2_568
Fe1 N1N 2.194(5) .
Fe1 N1 2.210(4) .
Fe1 N3 2.260(4) .
Fe1 N2 2.271(4) .
Fe2 O1B 2.072(3) .
Fe2 O2B 2.097(3) 2_577
Fe2 N1M 2.191(6) .
Fe2 N10 2.209(4) .
Fe2 N20 2.269(4) .
Fe2 N30 2.287(5) .
O1B C14B 1.258(5) .
O1A C14A 1.253(6) .
O2B C14B 1.240(6) .
O2B Fe2 2.097(3) 2_577
O2A C14A 1.249(6) .
O2A Fe1 2.073(3) 2_568
N1 C2C 1.458(7) .
N1 C4C 1.458(7) .
N1 C3C 1.477(7) .
N1N C2N 1.145(7) .
N1M C2M 1.107(8) .
N2 C7C 1.467(8) .
N2 C5C 1.469(9) .
N2 C6C 1.474(7) .
N3 C8C 1.463(8) .
N3 C9C 1.469(7) .
N3 C1C 1.485(7) .
N10 C8D 1.445(7) .
N10 C1D 1.463(7) .
N10 C9D 1.468(7) .
N20 C4D 1.477(7) .
N20 C3D 1.473(8) .
N20 C2D 1.478(8) .
N30 C5D 1.445(8) .
N30 C7D 1.455(8) .
N30 C6D 1.465(8) .
C1A C2A 1.523(10) .
C1N C2N 1.466(9) .
C1C C2C 1.338(8) .
C1B C2B 1.522(10) .
C1M C2M 1.467(11) .
C1D C2D 1.404(10) .
C2A C7A 1.370(10) .
C2A C3A 1.375(9) .
C2B C3B 1.388(10) .
C2B C7B 1.392(10) .
C3A C4A 1.377(8) .
C3B C4B 1.375(9) .
C4A C5A 1.382(8) .
C4C C5C 1.320(9) .
C4B C5B 1.382(8) .
C4D C5D 1.420(9) .
C5A C6A 1.392(8) .
C5A C8A 1.494(8) .
C5B C6B 1.378(8) .
C5B C8B 1.501(8) .
C6A C7A 1.379(10) .
C6B C7B 1.378(9) .
C7C C8C 1.379(10) .
C7D C8D 1.425(10) .
C8A C9A 1.406(7) .
C8A C13A 1.411(7) .
C8B C9B 1.411(7) .
C8B C13B 1.412(7) .
C9A C10A 1.371(9) .
C9B C10B 1.373(8) .
C10A C11A 1.365(9) .
C10B C11B 1.371(8) .
C11A C12A 1.403(7) .
C11B C12B 1.399(7) .
C12A C13A 1.399(7) .
C12A C15A 1.493(8) .
C12B C13B 1.394(7) .
C12B C15B 1.493(8) .
C13A C14A 1.524(6) .
C13B C14B 1.538(7) .
C15A C16A 1.378(8) .
C15A C20A 1.390(8) .
C15B C20B 1.379(8) .
C15B C16B 1.405(8) .
C16A C17A 1.390(9) .
C16B C17B 1.381(10) .
C17A C18A 1.375(9) .
C17B C18B 1.370(13) .
C18A C19A 1.380(8) .
C18A C21A 1.517(9) .
C18B C19B 1.359(12) .
C18B C21B 1.524(11) .
C19A C20A 1.398(8) .
C19B C20B 1.392(9) .
C1S Cl1 1.707(9) .
C1S Cl2 1.737(9) .
S1E O1E 1.25(2) .
S1E O2E 1.320(10) .
S1E O3E 1.455(19) .
S1E C1E 1.751(12) .
C1E F2E 1.303(18) .
C1E F1E 1.314(13) .
C1E F3E 1.42(3) .
S1G O1G 1.493(13) .
S1G O2G 1.520(17) .
S1G O3G 1.674(15) .
S1G C1G 1.960(17) .
C1G F2G 1.035(19) .
C1G F1G 1.075(17) .
C1G F3G 1.44(2) .
S1F O3F 1.420(4) .
S1F O2F 1.445(5) .
S1F O1F 1.443(5) .
S1F C1F 1.793(7) .
C1F F3F 1.315(8) .
C1F F2F 1.330(8) .
C1F F1F 1.344(9) .
